data_7052089
loop_
_publ_author_name
'Han, Jie'
'Li, Yan-Xia'
'Pang, Mei-Li'
'Cheng, Kai-Ge'
'Wang, Yan-Mei'
'Ma, Yu-Xin'
'Meng, Ji-Ben'

_publ_section_title
;
 A novel photochromic liquid crystal system based on
 biindenylidenedione derivatives
;
_journal_issue 4
_journal_name_full 'New Journal of Chemistry'
_journal_page_first 543
_journal_paper_doi 10.1039/b613549h
_journal_volume 31
_journal_year 2007
_chemical_formula_sum 'C27 H26 O2'
_chemical_formula_weight 382.48
_chemical_name_systematic
;
?
;
_space_group_IT_number 2
_symmetry_cell_setting triclinic
_symmetry_space_group_name_Hall '-P 1'
_symmetry_space_group_name_H-M 'P -1'
_atom_sites_solution_hydrogens geom
_atom_sites_solution_primary direct
_atom_sites_solution_secondary difmap
_audit_creation_method SHELXL-97
_cell_angle_alpha 83.907(2)
_cell_angle_beta 89.471(2)
_cell_angle_gamma 77.551(2)
_cell_formula_units_Z 2
_cell_length_a 6.2667(9)
_cell_length_b 8.5979(12)
_cell_length_c 19.959(3)
_cell_measurement_reflns_used 824
_cell_measurement_temperature 293(2)
_cell_measurement_theta_max 21.36
_cell_measurement_theta_min 3.02
_cell_volume 1044.1(3)
_computing_cell_refinement 'Bruker SMART APEX II'
_computing_data_collection 'Bruker SMART APEX II'
_computing_data_reduction 'Bruker SAINT'
_computing_molecular_graphics 'Bruker SHELXTL'
_computing_publication_material 'Bruker SHELXTL'
_computing_structure_refinement 'SHELXL-97 (Sheldrick, 1997)'
_computing_structure_solution 'SHELXS-97 (Sheldrick, 1990)'
_diffrn_ambient_temperature 293(2)
_diffrn_measured_fraction_theta_full 0.990
_diffrn_measured_fraction_theta_max 0.990
_diffrn_measurement_device_type 'APEX II CCD area detector'
_diffrn_measurement_method 'phi and omega scans'
_diffrn_radiation_monochromator graphite
_diffrn_radiation_source 'fine-focus sealed tube'
_diffrn_radiation_type MoK\a
_diffrn_radiation_wavelength 0.71073
_diffrn_reflns_av_R_equivalents 0.0256
_diffrn_reflns_av_sigmaI/netI 0.0586
_diffrn_reflns_limit_h_max 7
_diffrn_reflns_limit_h_min -7
_diffrn_reflns_limit_k_max 10
_diffrn_reflns_limit_k_min -8
_diffrn_reflns_limit_l_max 23
_diffrn_reflns_limit_l_min -23
_diffrn_reflns_number 5743
_diffrn_reflns_theta_full 25.03
_diffrn_reflns_theta_max 25.03
_diffrn_reflns_theta_min 2.05
_exptl_absorpt_coefficient_mu 0.075
_exptl_absorpt_correction_T_max 1.000000
_exptl_absorpt_correction_T_min 0.455694
_exptl_absorpt_correction_type multi-scan
_exptl_absorpt_process_details SADABS
_exptl_crystal_colour PALE-YELLOW
_exptl_crystal_density_diffrn 1.217
_exptl_crystal_density_meas ?
_exptl_crystal_density_method 'not measured'
_exptl_crystal_description LABELLAR
_exptl_crystal_F_000 408
_exptl_crystal_size_max 0.22
_exptl_crystal_size_mid 0.12
_exptl_crystal_size_min 0.04
_refine_diff_density_max 0.188
_refine_diff_density_min -0.223
_refine_diff_density_rms 0.037
_refine_ls_extinction_method none
_refine_ls_goodness_of_fit_ref 1.019
_refine_ls_hydrogen_treatment constr
_refine_ls_matrix_type full
_refine_ls_number_parameters 264
_refine_ls_number_reflns 3659
_refine_ls_number_restraints 0
_refine_ls_restrained_S_all 1.019
_refine_ls_R_factor_all 0.1149
_refine_ls_R_factor_gt 0.0529
_refine_ls_shift/su_max 0.000
_refine_ls_shift/su_mean 0.000
_refine_ls_structure_factor_coef Fsqd
_refine_ls_weighting_details 'calc w=1/[\s^2^(Fo^2^)+(0.0788P)^2^+0.0348P] where P=(Fo^2^+2Fc^2^)/3'
_refine_ls_weighting_scheme calc
_refine_ls_wR_factor_gt 0.1342
_refine_ls_wR_factor_ref 0.1626
_reflns_number_gt 1969
_reflns_number_total 3659
_reflns_threshold_expression >2sigma(I)
_cod_data_source_file b613549h.txt
_cod_data_source_block 50625c
_cod_depositor_comments
;
The following automatic conversions were performed:
'_symmetry_cell_setting' value 'Triclinic' changed to 'triclinic'
according to '/home/saulius/struct/CIF-dictionaries/cif_core.dic'
dictionary named 'cif_core.dic' version 2.4.1 from
2010-06-29.

'_exptl_absorpt_correction_type' value 'MULTI-SCAN' changed
to 'multi-scan' according to
'/home/saulius/struct/CIF-dictionaries/cif_core.dic' dictionary named
'cif_core.dic' version 2.4.1 from 2010-06-29.

Automatic conversion script
Id: cif_fix_enum 1527 2010-12-29 10:47:43Z saulius 

The following automatic conversions were performed:

'_exptl_crystal_density_meas' value 'NONE' was changed to '?' - the
value is perceived as not measured.

Automatic conversion script
Id: cif_fix_values 3008 2015-01-20 13:52:24Z robertas 
;
_cod_original_sg_symbol_H-M P-1
_cod_database_code 7052089

loop_
_symmetry_equiv_pos_as_xyz
'x, y, z'
'-x, -y, -z'

loop_
_atom_site_label
_atom_site_type_symbol
_atom_site_fract_x
_atom_site_fract_y
_atom_site_fract_z
_atom_site_U_iso_or_equiv
_atom_site_adp_type
_atom_site_occupancy
_atom_site_symmetry_multiplicity
_atom_site_calc_flag
_atom_site_refinement_flags
_atom_site_disorder_assembly
_atom_site_disorder_group
O1 O 0.1327(2) 0.4217(2) 0.05580(9) 0.0497(5) Uani 1 1 d . . .
H1 H 0.0906 0.5188 0.0470 0.075 Uiso 1 1 calc R . .
O2 O 0.8331(3) 0.27075(19) -0.02841(8) 0.0530(5) Uani 1 1 d . . .
C1 C 0.4292(4) 0.2052(3) 0.08691(11) 0.0441(6) Uani 1 1 d . . .
C2 C 0.3294(5) 0.0997(3) 0.12616(13) 0.0595(7) Uani 1 1 d . . .
H2 H 0.2008 0.1362 0.1487 0.071 Uiso 1 1 calc R . .
C3 C 0.4258(5) -0.0608(3) 0.13091(14) 0.0712(9) Uani 1 1 d . . .
H3 H 0.3602 -0.1338 0.1566 0.085 Uiso 1 1 calc R . .
C4 C 0.6199(5) -0.1160(3) 0.09795(14) 0.0692(9) Uani 1 1 d . . .
H4 H 0.6834 -0.2249 0.1029 0.083 Uiso 1 1 calc R . .
C5 C 0.7180(5) -0.0135(3) 0.05868(13) 0.0565(7) Uani 1 1 d . . .
H5 H 0.8472 -0.0506 0.0365 0.068 Uiso 1 1 calc R . .
C6 C 0.6186(4) 0.1493(3) 0.05258(11) 0.0445(6) Uani 1 1 d . . .
C7 C 0.6778(4) 0.2812(3) 0.00948(12) 0.0414(6) Uani 1 1 d . . .
C8 C 0.5079(3) 0.4290(3) 0.01878(11) 0.0369(6) Uani 1 1 d . . .
C9 C 0.3559(3) 0.3862(3) 0.07570(11) 0.0396(6) Uani 1 1 d . . .
C10 C 0.3929(3) 0.4570(3) 0.14067(11) 0.0390(6) Uani 1 1 d . . .
C11 C 0.2208(4) 0.5209(4) 0.17943(13) 0.0646(8) Uani 1 1 d . . .
H11 H 0.0788 0.5284 0.1642 0.078 Uiso 1 1 calc R . .
C12 C 0.2537(4) 0.5744(4) 0.24034(13) 0.0676(9) Uani 1 1 d . . .
H12 H 0.1327 0.6180 0.2649 0.081 Uiso 1 1 calc R . .
C13 C 0.4598(4) 0.5655(3) 0.26628(12) 0.0457(6) Uani 1 1 d . . .
C14 C 0.6311(4) 0.5048(3) 0.22617(13) 0.0570(7) Uani 1 1 d . . .
H14 H 0.7732 0.4991 0.2409 0.068 Uiso 1 1 calc R . .
C15 C 0.5988(4) 0.4520(3) 0.16480(12) 0.0539(7) Uani 1 1 d . . .
H15 H 0.7193 0.4122 0.1393 0.065 Uiso 1 1 calc R . .
C16 C 0.4936(4) 0.6182(3) 0.33304(12) 0.0513(7) Uani 1 1 d . . .
C17 C 0.3259(5) 0.6775(5) 0.37322(17) 0.1020(13) Uani 1 1 d . . .
H17 H 0.1833 0.6896 0.3576 0.122 Uiso 1 1 calc R . .
C18 C 0.3593(6) 0.7203(5) 0.43617(16) 0.1014(13) Uani 1 1 d . . .
H18 H 0.2378 0.7589 0.4615 0.122 Uiso 1 1 calc R . .
C19 C 0.5578(5) 0.7092(4) 0.46259(13) 0.0639(8) Uani 1 1 d . . .
C20 C 0.7273(5) 0.6477(6) 0.42383(16) 0.1211(17) Uani 1 1 d . . .
H20 H 0.8692 0.6344 0.4402 0.145 Uiso 1 1 calc R . .
C21 C 0.6952(5) 0.6040(5) 0.36050(16) 0.1134(16) Uani 1 1 d . . .
H21 H 0.8170 0.5632 0.3357 0.136 Uiso 1 1 calc R . .
C22 C 0.5832(5) 0.7536(4) 0.53327(14) 0.0832(10) Uani 1 1 d . . .
H22A H 0.4695 0.8469 0.5396 0.100 Uiso 1 1 calc R . .
H22B H 0.5571 0.6664 0.5651 0.100 Uiso 1 1 calc R . .
C23 C 0.7972(5) 0.7889(4) 0.55120(14) 0.0847(10) Uani 1 1 d . . .
H23A H 0.8244 0.8774 0.5204 0.102 Uiso 1 1 calc R . .
H23B H 0.9127 0.6961 0.5457 0.102 Uiso 1 1 calc R . .
C24 C 0.8044(5) 0.8313(4) 0.62318(14) 0.0860(10) Uani 1 1 d . . .
H24A H 0.6840 0.9207 0.6290 0.103 Uiso 1 1 calc R . .
H24B H 0.7825 0.7408 0.6538 0.103 Uiso 1 1 calc R . .
C25 C 1.0154(5) 0.8750(5) 0.64264(15) 0.0926(11) Uani 1 1 d . . .
H25A H 1.1363 0.7863 0.6364 0.111 Uiso 1 1 calc R . .
H25B H 1.0365 0.9667 0.6127 0.111 Uiso 1 1 calc R . .
C26 C 1.0197(6) 0.9141(5) 0.71450(16) 0.1061(13) Uani 1 1 d . . .
H26A H 0.8961 1.0008 0.7209 0.127 Uiso 1 1 calc R . .
H26B H 1.0018 0.8213 0.7443 0.127 Uiso 1 1 calc R . .
C27 C 1.2239(7) 0.9616(6) 0.7345(2) 0.155(2) Uani 1 1 d . . .
H27A H 1.3479 0.8779 0.7273 0.233 Uiso 1 1 calc R . .
H27B H 1.2177 0.9789 0.7812 0.233 Uiso 1 1 calc R . .
H27C H 1.2372 1.0586 0.7077 0.233 Uiso 1 1 calc R . .

loop_
_atom_site_aniso_label
_atom_site_aniso_U_11
_atom_site_aniso_U_22
_atom_site_aniso_U_33
_atom_site_aniso_U_23
_atom_site_aniso_U_13
_atom_site_aniso_U_12
O1 0.0401(10) 0.0526(11) 0.0562(11) -0.0023(9) -0.0087(8) -0.0111(8)
O2 0.0480(11) 0.0471(11) 0.0618(11) -0.0079(8) 0.0056(9) -0.0044(8)
C1 0.0554(16) 0.0383(15) 0.0401(14) -0.0010(11) -0.0094(12) -0.0147(12)
C2 0.077(2) 0.0500(19) 0.0546(17) -0.0010(13) 0.0047(14) -0.0232(15)
C3 0.107(3) 0.050(2) 0.063(2) 0.0084(15) -0.0030(18) -0.0377(19)
C4 0.099(3) 0.0389(17) 0.067(2) 0.0000(15) -0.0127(18) -0.0119(17)
C5 0.0687(18) 0.0396(17) 0.0593(17) -0.0046(13) -0.0055(14) -0.0072(14)
C6 0.0526(16) 0.0347(15) 0.0460(15) -0.0032(11) -0.0082(12) -0.0094(12)
C7 0.0431(15) 0.0396(15) 0.0422(14) -0.0093(11) -0.0065(12) -0.0077(11)
C8 0.0360(13) 0.0340(13) 0.0404(14) -0.0044(10) -0.0057(10) -0.0062(11)
C9 0.0366(13) 0.0398(14) 0.0426(14) -0.0034(11) -0.0044(11) -0.0087(11)
C10 0.0388(14) 0.0354(14) 0.0434(14) -0.0018(11) 0.0006(11) -0.0107(11)
C11 0.0378(15) 0.102(2) 0.0609(19) -0.0263(17) 0.0069(13) -0.0212(15)
C12 0.0472(17) 0.105(3) 0.0565(18) -0.0316(17) 0.0134(14) -0.0187(16)
C13 0.0489(16) 0.0490(16) 0.0403(15) -0.0042(12) 0.0032(12) -0.0134(12)
C14 0.0420(16) 0.077(2) 0.0537(17) -0.0196(14) -0.0051(13) -0.0095(14)
C15 0.0399(15) 0.0693(19) 0.0515(16) -0.0203(14) 0.0003(12) -0.0030(13)
C16 0.0552(17) 0.0568(17) 0.0439(16) -0.0085(13) 0.0051(13) -0.0153(13)
C17 0.060(2) 0.165(4) 0.081(2) -0.062(2) -0.0011(18) -0.001(2)
C18 0.072(2) 0.163(4) 0.073(2) -0.062(2) 0.0116(18) -0.008(2)
C19 0.072(2) 0.077(2) 0.0454(17) -0.0160(14) 0.0041(15) -0.0184(16)
C20 0.068(2) 0.244(5) 0.069(2) -0.074(3) 0.0119(19) -0.044(3)
C21 0.068(2) 0.229(5) 0.063(2) -0.070(3) 0.0205(17) -0.051(3)
C22 0.093(3) 0.112(3) 0.0509(18) -0.0230(18) 0.0037(17) -0.029(2)
C23 0.090(2) 0.116(3) 0.0494(19) -0.0265(18) 0.0008(17) -0.016(2)
C24 0.100(3) 0.114(3) 0.0473(19) -0.0258(18) -0.0001(17) -0.022(2)
C25 0.095(3) 0.125(3) 0.059(2) -0.029(2) -0.0030(18) -0.017(2)
C26 0.122(3) 0.132(4) 0.067(2) -0.033(2) -0.014(2) -0.019(3)
C27 0.170(5) 0.198(6) 0.114(3) -0.042(3) -0.048(3) -0.061(4)

loop_
_atom_type_symbol
_atom_type_description
_atom_type_scat_dispersion_real
_atom_type_scat_dispersion_imag
_atom_type_scat_source
C C 0.0033 0.0016 'International Tables Vol C Tables 4.2.6.8 and 6.1.1.4'
H H 0.0000 0.0000 'International Tables Vol C Tables 4.2.6.8 and 6.1.1.4'
O O 0.0106 0.0060 'International Tables Vol C Tables 4.2.6.8 and 6.1.1.4'

loop_
_geom_angle_atom_site_label_1
_geom_angle_atom_site_label_2
_geom_angle_atom_site_label_3
_geom_angle
_geom_angle_site_symmetry_1
_geom_angle_site_symmetry_3
_geom_angle_publ_flag
C9 O1 H1 109.5 . . ?
C2 C1 C6 120.5(2) . . ?
C2 C1 C9 127.3(2) . . ?
C6 C1 C9 112.2(2) . . ?
C3 C2 C1 118.1(3) . . ?
C3 C2 H2 121.0 . . ?
C1 C2 H2 121.0 . . ?
C2 C3 C4 121.2(3) . . ?
C2 C3 H3 119.4 . . ?
C4 C3 H3 119.4 . . ?
C5 C4 C3 121.1(3) . . ?
C5 C4 H4 119.4 . . ?
C3 C4 H4 119.4 . . ?
C4 C5 C6 117.9(3) . . ?
C4 C5 H5 121.0 . . ?
C6 C5 H5 121.0 . . ?
C1 C6 C5 121.1(2) . . ?
C1 C6 C7 109.8(2) . . ?
C5 C6 C7 129.0(2) . . ?
O2 C7 C6 126.0(2) . . ?
O2 C7 C8 126.9(2) . . ?
C6 C7 C8 107.08(19) . . ?
C8 C8 C7 124.4(3) 2_665 . ?
C8 C8 C9 127.6(3) 2_665 . ?
C7 C8 C9 108.00(18) . . ?
O1 C9 C1 107.31(18) . . ?
O1 C9 C10 112.32(18) . . ?
C1 C9 C10 109.15(17) . . ?
O1 C9 C8 113.14(18) . . ?
C1 C9 C8 101.82(18) . . ?
C10 C9 C8 112.39(17) . . ?
C15 C10 C11 116.8(2) . . ?
C15 C10 C9 121.8(2) . . ?
C11 C10 C9 121.2(2) . . ?
C10 C11 C12 121.5(2) . . ?
C10 C11 H11 119.3 . . ?
C12 C11 H11 119.3 . . ?
C11 C12 C13 122.3(2) . . ?
C11 C12 H12 118.8 . . ?
C13 C12 H12 118.8 . . ?
C14 C13 C12 115.6(2) . . ?
C14 C13 C16 122.4(2) . . ?
C12 C13 C16 121.9(2) . . ?
C13 C14 C15 122.2(2) . . ?
C13 C14 H14 118.9 . . ?
C15 C14 H14 118.9 . . ?
C10 C15 C14 121.5(2) . . ?
C10 C15 H15 119.3 . . ?
C14 C15 H15 119.3 . . ?
C21 C16 C17 114.3(3) . . ?
C21 C16 C13 122.6(2) . . ?
C17 C16 C13 123.0(3) . . ?
C16 C17 C18 122.5(3) . . ?
C16 C17 H17 118.8 . . ?
C18 C17 H17 118.8 . . ?
C19 C18 C17 123.1(3) . . ?
C19 C18 H18 118.4 . . ?
C17 C18 H18 118.4 . . ?
C18 C19 C20 115.4(3) . . ?
C18 C19 C22 120.4(3) . . ?
C20 C19 C22 124.1(3) . . ?
C19 C20 C21 121.9(3) . . ?
C19 C20 H20 119.1 . . ?
C21 C20 H20 119.1 . . ?
C16 C21 C20 122.8(3) . . ?
C16 C21 H21 118.6 . . ?
C20 C21 H21 118.6 . . ?
C23 C22 C19 117.1(2) . . ?
C23 C22 H22A 108.0 . . ?
C19 C22 H22A 108.0 . . ?
C23 C22 H22B 108.0 . . ?
C19 C22 H22B 108.0 . . ?
H22A C22 H22B 107.3 . . ?
C22 C23 C24 112.6(3) . . ?
C22 C23 H23A 109.1 . . ?
C24 C23 H23A 109.1 . . ?
C22 C23 H23B 109.1 . . ?
C24 C23 H23B 109.1 . . ?
H23A C23 H23B 107.8 . . ?
C25 C24 C23 114.4(3) . . ?
C25 C24 H24A 108.7 . . ?
C23 C24 H24A 108.7 . . ?
C25 C24 H24B 108.7 . . ?
C23 C24 H24B 108.7 . . ?
H24A C24 H24B 107.6 . . ?
C26 C25 C24 113.3(3) . . ?
C26 C25 H25A 108.9 . . ?
C24 C25 H25A 108.9 . . ?
C26 C25 H25B 108.9 . . ?
C24 C25 H25B 108.9 . . ?
H25A C25 H25B 107.7 . . ?
C27 C26 C25 114.4(3) . . ?
C27 C26 H26A 108.7 . . ?
C25 C26 H26A 108.7 . . ?
C27 C26 H26B 108.7 . . ?
C25 C26 H26B 108.7 . . ?
H26A C26 H26B 107.6 . . ?
C26 C27 H27A 109.5 . . ?
C26 C27 H27B 109.5 . . ?
H27A C27 H27B 109.5 . . ?
C26 C27 H27C 109.5 . . ?
H27A C27 H27C 109.5 . . ?
H27B C27 H27C 109.5 . . ?

loop_
_geom_bond_atom_site_label_1
_geom_bond_atom_site_label_2
_geom_bond_distance
_geom_bond_site_symmetry_2
_geom_bond_publ_flag
O1 C9 1.417(2) . ?
O1 H1 0.8200 . ?
O2 C7 1.220(3) . ?
C1 C2 1.383(3) . ?
C1 C6 1.385(3) . ?
C1 C9 1.518(3) . ?
C2 C3 1.375(4) . ?
C2 H2 0.9300 . ?
C3 C4 1.393(4) . ?
C3 H3 0.9300 . ?
C4 C5 1.359(4) . ?
C4 H4 0.9300 . ?
C5 C6 1.397(3) . ?
C5 H5 0.9300 . ?
C6 C7 1.460(3) . ?
C7 C8 1.499(3) . ?
C8 C8 1.347(4) 2_665 ?
C8 C9 1.542(3) . ?
C9 C10 1.530(3) . ?
C10 C15 1.372(3) . ?
C10 C11 1.372(3) . ?
C11 C12 1.377(3) . ?
C11 H11 0.9300 . ?
C12 C13 1.380(3) . ?
C12 H12 0.9300 . ?
C13 C14 1.377(3) . ?
C13 C16 1.483(3) . ?
C14 C15 1.382(3) . ?
C14 H14 0.9300 . ?
C15 H15 0.9300 . ?
C16 C21 1.358(4) . ?
C16 C17 1.359(4) . ?
C17 C18 1.376(4) . ?
C17 H17 0.9300 . ?
C18 C19 1.336(4) . ?
C18 H18 0.9300 . ?
C19 C20 1.355(4) . ?
C19 C22 1.519(4) . ?
C20 C21 1.385(4) . ?
C20 H20 0.9300 . ?
C21 H21 0.9300 . ?
C22 C23 1.492(4) . ?
C22 H22A 0.9700 . ?
C22 H22B 0.9700 . ?
C23 C24 1.523(3) . ?
C23 H23A 0.9700 . ?
C23 H23B 0.9700 . ?
C24 C25 1.515(4) . ?
C24 H24A 0.9700 . ?
C24 H24B 0.9700 . ?
C25 C26 1.509(4) . ?
C25 H25A 0.9700 . ?
C25 H25B 0.9700 . ?
C26 C27 1.494(5) . ?
C26 H26A 0.9700 . ?
C26 H26B 0.9700 . ?
C27 H27A 0.9600 . ?
C27 H27B 0.9600 . ?
C27 H27C 0.9600 . ?

loop_
_geom_torsion_atom_site_label_1
_geom_torsion_atom_site_label_2
_geom_torsion_atom_site_label_3
_geom_torsion_atom_site_label_4
_geom_torsion
_geom_torsion_site_symmetry_1
_geom_torsion_site_symmetry_2
_geom_torsion_site_symmetry_3
_geom_torsion_site_symmetry_4
_geom_torsion_publ_flag
C6 C1 C2 C3 1.2(4) . . . . ?
C9 C1 C2 C3 -178.5(2) . . . . ?
C1 C2 C3 C4 0.8(4) . . . . ?
C2 C3 C4 C5 -1.6(4) . . . . ?
C3 C4 C5 C6 0.3(4) . . . . ?
C2 C1 C6 C5 -2.5(4) . . . . ?
C9 C1 C6 C5 177.2(2) . . . . ?
C2 C1 C6 C7 174.0(2) . . . . ?
C9 C1 C6 C7 -6.4(3) . . . . ?
C4 C5 C6 C1 1.7(4) . . . . ?
C4 C5 C6 C7 -174.0(2) . . . . ?
C1 C6 C7 O2 -178.1(2) . . . . ?
C5 C6 C7 O2 -2.0(4) . . . . ?
C1 C6 C7 C8 -0.2(2) . . . . ?
C5 C6 C7 C8 175.9(2) . . . . ?
O2 C7 C8 C8 6.4(4) . . . 2_665 ?
C6 C7 C8 C8 -171.5(3) . . . 2_665 ?
O2 C7 C8 C9 -175.7(2) . . . . ?
C6 C7 C8 C9 6.4(2) . . . . ?
C2 C1 C9 O1 -51.5(3) . . . . ?
C6 C1 C9 O1 128.9(2) . . . . ?
C2 C1 C9 C10 70.5(3) . . . . ?
C6 C1 C9 C10 -109.2(2) . . . . ?
C2 C1 C9 C8 -170.5(2) . . . . ?
C6 C1 C9 C8 9.8(2) . . . . ?
C8 C8 C9 O1 53.5(4) 2_665 . . . ?
C7 C8 C9 O1 -124.3(2) . . . . ?
C8 C8 C9 C1 168.3(3) 2_665 . . . ?
C7 C8 C9 C1 -9.5(2) . . . . ?
C8 C8 C9 C10 -75.0(3) 2_665 . . . ?
C7 C8 C9 C10 107.2(2) . . . . ?
O1 C9 C10 C15 -172.7(2) . . . . ?
C1 C9 C10 C15 68.4(3) . . . . ?
C8 C9 C10 C15 -43.8(3) . . . . ?
O1 C9 C10 C11 10.8(3) . . . . ?
C1 C9 C10 C11 -108.1(3) . . . . ?
C8 C9 C10 C11 139.7(2) . . . . ?
C15 C10 C11 C12 -1.4(4) . . . . ?
C9 C10 C11 C12 175.3(2) . . . . ?
C10 C11 C12 C13 -0.7(5) . . . . ?
C11 C12 C13 C14 2.2(4) . . . . ?
C11 C12 C13 C16 -177.9(2) . . . . ?
C12 C13 C14 C15 -1.7(4) . . . . ?
C16 C13 C14 C15 178.3(2) . . . . ?
C11 C10 C15 C14 1.8(4) . . . . ?
C9 C10 C15 C14 -174.8(2) . . . . ?
C13 C14 C15 C10 -0.2(4) . . . . ?
C14 C13 C16 C21 -2.9(4) . . . . ?
C12 C13 C16 C21 177.2(3) . . . . ?
C14 C13 C16 C17 -179.6(3) . . . . ?
C12 C13 C16 C17 0.4(4) . . . . ?
C21 C16 C17 C18 0.4(6) . . . . ?
C13 C16 C17 C18 177.4(3) . . . . ?
C16 C17 C18 C19 0.8(7) . . . . ?
C17 C18 C19 C20 -1.9(6) . . . . ?
C17 C18 C19 C22 -178.1(3) . . . . ?
C18 C19 C20 C21 1.7(6) . . . . ?
C22 C19 C20 C21 177.8(4) . . . . ?
C17 C16 C21 C20 -0.6(6) . . . . ?
C13 C16 C21 C20 -177.6(3) . . . . ?
C19 C20 C21 C16 -0.5(7) . . . . ?
C18 C19 C22 C23 -160.9(3) . . . . ?
C20 C19 C22 C23 23.3(5) . . . . ?
C19 C22 C23 C24 -179.8(3) . . . . ?
C22 C23 C24 C25 -177.5(3) . . . . ?
C23 C24 C25 C26 -179.1(3) . . . . ?
C24 C25 C26 C27 -178.5(4) . . . . ?
